data_1527682
loop_
_publ_author_name
'Krebs Larsen, F.'
'Berg, R.W.'

_publ_section_title
;
 A neutron diffraction study of the crystal structure of deuterated
 ammonium tetrachloropalladate(II) at low and ambient temperatures
;
_journal_name_full 'Acta Chemica Scandinavica, Series A: (28,1974-)'
_journal_page_first 375
_journal_page_last 378
_journal_volume 31
_journal_year 1977
_chemical_formula_sum 'Cl4 D8 N2 Pd'
_chemical_name_systematic '(N D4)2 (Pd Cl4)'
_space_group_IT_number 123
_symmetry_space_group_name_Hall '-P 4 2'
_symmetry_space_group_name_H-M 'P 4/m m m'
_cell_angle_alpha 90
_cell_angle_beta 90
_cell_angle_gamma 90
_cell_formula_units_Z 1
_cell_length_a 7.2
_cell_length_b 7.2
_cell_length_c 4.21
_cell_volume 218.246
_citation_journal_id_ASTM ACAPCT
_cod_data_source_file KrebsLarsen_ACAPCT_1977_579.cif
_cod_data_source_block D8Cl4N2Pd1
_cod_original_cell_volume 218.2464
_cod_original_formula_sum 'D8 Cl4 N2 Pd1'
_cod_database_code 1527682

loop_
_symmetry_equiv_pos_as_xyz
x,y,z
-y,x,z
-x,-y,z
y,-x,z
x,-y,-z
y,x,-z
-x,y,-z
-y,-x,-z
-x,-y,-z
y,-x,-z
x,y,-z
-y,x,-z
-x,y,z
-y,-x,z
x,-y,z
y,x,z

loop_
_atom_site_label
_atom_site_type_symbol
_atom_site_fract_x
_atom_site_fract_y
_atom_site_fract_z
_atom_site_occupancy
_atom_site_U_iso_or_equiv
N1 N-3 0 0.5 0.5 1 0.0
Pd1 Pd+2 0 0 0 1 0.0
D1 D+1 0.0811 0.4194 0.3581 0.5 0.0
Cl1 Cl-1 0.2266 0.2266 0 1 0.0
